data_7028249
loop_
_publ_author_name
'Kaaz, M.'
'Bender, J.'
'F\"orster, D'
'Frey, W.'
'Nieger, M.'
'Gudat, D.'

_publ_section_title
;
 Phosphines with N-heterocyclic boranyl substituents.
;
_journal_issue 2
_journal_name_full 'Dalton transactions (Cambridge, England : 2003)'
_journal_page_first 680
_journal_page_last 689
_journal_paper_doi 10.1039/c3dt52441h
_journal_volume 43
_journal_year 2014
_chemical_formula_moiety 'C36 H56 B N4 P'
_chemical_formula_sum 'C36 H56 B N4 P'
_chemical_formula_weight 586.63
_chemical_name_systematic
; 
  2-(1,3-bis(2,6-diisopropylphenyl)-1,3,2-diazaborolen-2-yl)-
  1,3-di-tert-butyl-1,3,2-diazaphospholene 
;
_space_group_IT_number 14
_symmetry_cell_setting monoclinic
_symmetry_space_group_name_Hall '-P 2ybc'
_symmetry_space_group_name_H-M 'P 1 21/c 1'
_atom_sites_solution_hydrogens geom
_atom_sites_solution_primary direct
_atom_sites_solution_secondary difmap
_audit_creation_method SHELXL-97
_cell_angle_alpha 90.00
_cell_angle_beta 96.785(3)
_cell_angle_gamma 90.00
_cell_formula_units_Z 4
_cell_length_a 11.7029(8)
_cell_length_b 12.3599(8)
_cell_length_c 24.3641(18)
_cell_measurement_reflns_used 5564
_cell_measurement_temperature 100(2)
_cell_measurement_theta_max 26.47
_cell_measurement_theta_min 1.68
_cell_volume 3499.5(4)
_computing_cell_refinement 'Bruker APEXII Software Suite, 2008'
_computing_data_collection 'Bruker APEXII Software Suite, 2008'
_computing_data_reduction 'Bruker APEXII Software Suite, 2008'
_computing_molecular_graphics 'SHELXS-plus, XP (Sheldrick, 1991)'
_computing_publication_material SHELXL-97
_computing_structure_refinement 'SHELXL-97 (Sheldrick, 1997)'
_computing_structure_solution 'SHELXS-97 (Sheldrick, 1990)'
_diffrn_ambient_temperature 100(2)
_diffrn_measured_fraction_theta_full 0.996
_diffrn_measured_fraction_theta_max 0.996
_diffrn_measurement_device_type 'Bruker Kappa APEXII Duo'
_diffrn_measurement_method 'Omega + Phi Scans'
_diffrn_radiation_monochromator Triumph
_diffrn_radiation_source 'fine-focus sealed tube'
_diffrn_radiation_type MoK\a
_diffrn_radiation_wavelength 0.71073
_diffrn_reflns_av_R_equivalents 0.0534
_diffrn_reflns_av_sigmaI/netI 0.0386
_diffrn_reflns_limit_h_max 14
_diffrn_reflns_limit_h_min -14
_diffrn_reflns_limit_k_max 15
_diffrn_reflns_limit_k_min -15
_diffrn_reflns_limit_l_max 29
_diffrn_reflns_limit_l_min -30
_diffrn_reflns_number 48124
_diffrn_reflns_theta_full 26.47
_diffrn_reflns_theta_max 26.47
_diffrn_reflns_theta_min 1.68
_diffrn_standards_decay_% 0
_diffrn_standards_interval_count 0
_diffrn_standards_number 0
_exptl_absorpt_coefficient_mu 0.108
_exptl_absorpt_correction_T_max 0.7454
_exptl_absorpt_correction_T_min 0.6370
_exptl_absorpt_correction_type multi-scan
_exptl_absorpt_process_details 'Blessing, 1995'
_exptl_crystal_colour colourless
_exptl_crystal_density_diffrn 1.113
_exptl_crystal_density_meas ?
_exptl_crystal_density_method 'not measured'
_exptl_crystal_description block
_exptl_crystal_F_000 1280
_exptl_crystal_size_max 0.26
_exptl_crystal_size_mid 0.18
_exptl_crystal_size_min 0.18
_refine_diff_density_max 0.695
_refine_diff_density_min -0.485
_refine_diff_density_rms 0.063
_refine_ls_extinction_method none
_refine_ls_goodness_of_fit_ref 1.055
_refine_ls_hydrogen_treatment constr
_refine_ls_matrix_type full
_refine_ls_number_parameters 393
_refine_ls_number_reflns 7217
_refine_ls_number_restraints 0
_refine_ls_restrained_S_all 1.055
_refine_ls_R_factor_all 0.0736
_refine_ls_R_factor_gt 0.0528
_refine_ls_shift/su_max 0.000
_refine_ls_shift/su_mean 0.000
_refine_ls_structure_factor_coef Fsqd
_refine_ls_weighting_details 'calc w=1/[\s^2^(Fo^2^)+(0.0857P)^2^+1.4554P] where P=(Fo^2^+2Fc^2^)/3'
_refine_ls_weighting_scheme calc
_refine_ls_wR_factor_gt 0.1395
_refine_ls_wR_factor_ref 0.1498
_reflns_number_gt 5564
_reflns_number_total 7217
_reflns_threshold_expression >2sigma(I)
_cod_data_source_file c3dt52441h.txt
_cod_data_source_block gud86
_cod_depositor_comments
;
The following automatic conversions were performed:

'_exptl_crystal_density_meas' value 'none' was changed to '?' - the
value is perceived as not measured.

Automatic conversion script
Id: cif_fix_values 3008 2015-01-20 13:52:24Z robertas 
;
_cod_original_sg_symbol_H-M 'P 21/c'
_cod_database_code 7028249

loop_
_symmetry_equiv_pos_as_xyz
'x, y, z'
'-x, y+1/2, -z+1/2'
'-x, -y, -z'
'x, -y-1/2, z-1/2'

loop_
_atom_site_label
_atom_site_type_symbol
_atom_site_fract_x
_atom_site_fract_y
_atom_site_fract_z
_atom_site_U_iso_or_equiv
_atom_site_adp_type
_atom_site_occupancy
_atom_site_symmetry_multiplicity
_atom_site_calc_flag
_atom_site_refinement_flags
P1 P 0.12746(4) 0.12756(4) 0.10991(2) 0.01528(14) Uani 1 1 d .
N1 N 0.04556(13) 0.08190(12) 0.16030(7) 0.0183(4) Uani 1 1 d .
C1 C -0.00100(16) 0.26436(16) 0.14825(8) 0.0203(4) Uani 1 1 d .
H1 H -0.0339 0.3313 0.1574 0.024 Uiso 1 1 calc R
B1 B 0.26270(17) 0.17767(15) 0.15768(8) 0.0125(4) Uani 1 1 d .
N2 N 0.05725(13) 0.25204(12) 0.10035(7) 0.0178(3) Uani 1 1 d .
C2 C -0.00648(16) 0.17626(15) 0.17944(8) 0.0200(4) Uani 1 1 d .
H2 H -0.0428 0.1766 0.2123 0.024 Uiso 1 1 calc R
N3 N 0.32954(12) 0.11970(11) 0.20138(6) 0.0129(3) Uani 1 1 d .
C3 C -0.02319(16) -0.02080(15) 0.15787(9) 0.0198(4) Uani 1 1 d .
N4 N 0.33031(12) 0.27288(11) 0.15021(6) 0.0132(3) Uani 1 1 d .
C4 C 0.0395(2) -0.10617(17) 0.12793(10) 0.0319(5) Uani 1 1 d .
H4A H 0.0431 -0.0833 0.0897 0.048 Uiso 1 1 calc R
H4B H -0.0020 -0.1750 0.1282 0.048 Uiso 1 1 calc R
H4C H 0.1177 -0.1153 0.1467 0.048 Uiso 1 1 calc R
C5 C -0.0288(2) -0.05867(19) 0.21703(10) 0.0348(5) Uani 1 1 d .
H5A H 0.0494 -0.0695 0.2355 0.052 Uiso 1 1 calc R
H5B H -0.0714 -0.1270 0.2166 0.052 Uiso 1 1 calc R
H5C H -0.0680 -0.0039 0.2370 0.052 Uiso 1 1 calc R
C6 C -0.14480(19) -0.00594(18) 0.12828(11) 0.0356(6) Uani 1 1 d .
H6A H -0.1831 0.0531 0.1457 0.053 Uiso 1 1 calc R
H6B H -0.1886 -0.0730 0.1308 0.053 Uiso 1 1 calc R
H6C H -0.1407 0.0116 0.0893 0.053 Uiso 1 1 calc R
C7 C -0.00658(16) 0.28204(15) 0.04551(8) 0.0210(4) Uani 1 1 d .
C8 C 0.07721(19) 0.28225(19) 0.00265(9) 0.0292(5) Uani 1 1 d .
H8A H 0.1401 0.3329 0.0139 0.044 Uiso 1 1 calc R
H8B H 0.0371 0.3047 -0.0331 0.044 Uiso 1 1 calc R
H8C H 0.1086 0.2093 -0.0006 0.044 Uiso 1 1 calc R
C9 C -0.10619(18) 0.20502(18) 0.02813(9) 0.0286(5) Uani 1 1 d .
H9A H -0.0760 0.1322 0.0229 0.043 Uiso 1 1 calc R
H9B H -0.1485 0.2302 -0.0066 0.043 Uiso 1 1 calc R
H9C H -0.1580 0.2031 0.0569 0.043 Uiso 1 1 calc R
C10 C -0.0542(2) 0.39661(18) 0.05039(10) 0.0355(6) Uani 1 1 d .
H10A H -0.1134 0.3961 0.0757 0.053 Uiso 1 1 calc R
H10B H -0.0880 0.4217 0.0139 0.053 Uiso 1 1 calc R
H10C H 0.0083 0.4454 0.0647 0.053 Uiso 1 1 calc R
C11 C 0.43009(15) 0.17806(14) 0.21826(8) 0.0154(4) Uani 1 1 d .
H11 H 0.4882 0.1573 0.2469 0.018 Uiso 1 1 calc R
C12 C 0.43104(15) 0.26818(14) 0.18745(8) 0.0163(4) Uani 1 1 d .
H12 H 0.4908 0.3206 0.1905 0.020 Uiso 1 1 calc R
C13 C 0.31301(14) 0.01649(13) 0.22630(8) 0.0138(4) Uani 1 1 d .
C14 C 0.28351(15) 0.01256(14) 0.28016(8) 0.0163(4) Uani 1 1 d .
C15 C 0.26784(16) -0.08910(16) 0.30363(9) 0.0212(4) Uani 1 1 d .
H15 H 0.2473 -0.0936 0.3401 0.025 Uiso 1 1 calc R
C16 C 0.28199(16) -0.18297(15) 0.27420(9) 0.0218(4) Uani 1 1 d .
H16 H 0.2681 -0.2513 0.2900 0.026 Uiso 1 1 calc R
C17 C 0.31628(16) -0.17733(15) 0.22183(9) 0.0205(4) Uani 1 1 d .
H17 H 0.3280 -0.2424 0.2025 0.025 Uiso 1 1 calc R
C18 C 0.33410(15) -0.07817(14) 0.19673(8) 0.0166(4) Uani 1 1 d .
C19 C 0.27085(18) 0.11423(15) 0.31404(8) 0.0221(4) Uani 1 1 d .
H19 H 0.2792 0.1780 0.2896 0.027 Uiso 1 1 calc R
C20 C 0.3663(2) 0.1201(2) 0.36213(10) 0.0375(6) Uani 1 1 d .
H20A H 0.3588 0.0594 0.3873 0.056 Uiso 1 1 calc R
H20B H 0.3603 0.1884 0.3820 0.056 Uiso 1 1 calc R
H20C H 0.4412 0.1164 0.3480 0.056 Uiso 1 1 calc R
C21 C 0.1529(2) 0.12126(19) 0.33444(11) 0.0363(6) Uani 1 1 d .
H21A H 0.0931 0.1226 0.3027 0.054 Uiso 1 1 calc R
H21B H 0.1483 0.1875 0.3562 0.054 Uiso 1 1 calc R
H21C H 0.1414 0.0582 0.3576 0.054 Uiso 1 1 calc R
C22 C 0.38051(17) -0.07221(15) 0.14120(8) 0.0207(4) Uani 1 1 d .
H22 H 0.3457 -0.0071 0.1214 0.025 Uiso 1 1 calc R
C23 C 0.35096(19) -0.17031(17) 0.10392(9) 0.0278(5) Uani 1 1 d .
H23A H 0.3756 -0.1568 0.0675 0.042 Uiso 1 1 calc R
H23B H 0.2677 -0.1826 0.1000 0.042 Uiso 1 1 calc R
H23C H 0.3907 -0.2343 0.1204 0.042 Uiso 1 1 calc R
C24 C 0.51086(18) -0.05583(18) 0.14961(9) 0.0278(5) Uani 1 1 d .
H24A H 0.5475 -0.1186 0.1690 0.042 Uiso 1 1 calc R
H24B H 0.5292 0.0096 0.1716 0.042 Uiso 1 1 calc R
H24C H 0.5394 -0.0480 0.1136 0.042 Uiso 1 1 calc R
C25 C 0.32947(15) 0.34718(14) 0.10470(8) 0.0139(4) Uani 1 1 d .
C26 C 0.28110(15) 0.45078(14) 0.10813(8) 0.0152(4) Uani 1 1 d .
C27 C 0.28908(16) 0.52103(15) 0.06401(8) 0.0197(4) Uani 1 1 d .
H27 H 0.2568 0.5914 0.0650 0.024 Uiso 1 1 calc R
C28 C 0.34278(17) 0.49089(16) 0.01874(9) 0.0236(4) Uani 1 1 d .
H28 H 0.3465 0.5401 -0.0109 0.028 Uiso 1 1 calc R
C29 C 0.39110(17) 0.38899(16) 0.01670(9) 0.0218(4) Uani 1 1 d .
H29 H 0.4285 0.3689 -0.0143 0.026 Uiso 1 1 calc R
C30 C 0.38549(16) 0.31550(15) 0.05970(8) 0.0180(4) Uani 1 1 d .
C31 C 0.22622(16) 0.48528(14) 0.15872(8) 0.0176(4) Uani 1 1 d .
H31 H 0.1798 0.4231 0.1703 0.021 Uiso 1 1 calc R
C32 C 0.14601(17) 0.58273(16) 0.14833(9) 0.0244(5) Uani 1 1 d .
H32A H 0.1910 0.6466 0.1406 0.037 Uiso 1 1 calc R
H32B H 0.1071 0.5961 0.1811 0.037 Uiso 1 1 calc R
H32C H 0.0886 0.5679 0.1166 0.037 Uiso 1 1 calc R
C33 C 0.31760(19) 0.51270(16) 0.20682(9) 0.0274(5) Uani 1 1 d .
H33A H 0.3609 0.4472 0.2187 0.041 Uiso 1 1 calc R
H33B H 0.2802 0.5412 0.2377 0.041 Uiso 1 1 calc R
H33C H 0.3703 0.5672 0.1949 0.041 Uiso 1 1 calc R
C34 C 0.44195(17) 0.20489(16) 0.05673(9) 0.0220(4) Uani 1 1 d .
H34 H 0.4282 0.1639 0.0907 0.026 Uiso 1 1 calc R
C35 C 0.57216(18) 0.21591(18) 0.05682(10) 0.0304(5) Uani 1 1 d .
H35A H 0.5884 0.2548 0.0236 0.046 Uiso 1 1 calc R
H35B H 0.6071 0.1438 0.0573 0.046 Uiso 1 1 calc R
H35C H 0.6044 0.2562 0.0897 0.046 Uiso 1 1 calc R
C36 C 0.3885(2) 0.13985(18) 0.00676(10) 0.0334(5) Uani 1 1 d .
H36A H 0.3059 0.1308 0.0088 0.050 Uiso 1 1 calc R
H36B H 0.4253 0.0686 0.0068 0.050 Uiso 1 1 calc R
H36C H 0.4001 0.1785 -0.0273 0.050 Uiso 1 1 calc R

loop_
_atom_site_aniso_label
_atom_site_aniso_U_11
_atom_site_aniso_U_22
_atom_site_aniso_U_33
_atom_site_aniso_U_23
_atom_site_aniso_U_13
_atom_site_aniso_U_12
P1 0.0164(2) 0.0109(2) 0.0185(3) -0.00025(18) 0.00192(18) -0.00088(17)
N1 0.0191(8) 0.0127(8) 0.0235(9) -0.0002(6) 0.0043(7) -0.0027(6)
C1 0.0180(9) 0.0184(10) 0.0239(11) -0.0041(8) 0.0002(8) 0.0028(7)
B1 0.0148(9) 0.0072(9) 0.0160(10) -0.0008(7) 0.0034(8) -0.0005(7)
N2 0.0198(8) 0.0128(8) 0.0202(9) 0.0007(6) -0.0006(7) 0.0016(6)
C2 0.0182(9) 0.0203(10) 0.0219(10) -0.0034(8) 0.0037(8) 0.0010(7)
N3 0.0151(7) 0.0077(7) 0.0162(8) 0.0009(6) 0.0030(6) -0.0007(6)
C3 0.0187(9) 0.0134(9) 0.0272(11) 0.0011(8) 0.0031(8) -0.0065(7)
N4 0.0154(7) 0.0088(7) 0.0154(8) 0.0031(6) 0.0017(6) -0.0012(6)
C4 0.0364(12) 0.0166(10) 0.0438(14) -0.0069(9) 0.0096(11) -0.0089(9)
C5 0.0433(13) 0.0281(12) 0.0341(13) 0.0050(10) 0.0089(11) -0.0137(10)
C6 0.0243(11) 0.0254(11) 0.0546(16) 0.0072(11) -0.0055(11) -0.0087(9)
C7 0.0213(10) 0.0168(10) 0.0228(10) 0.0020(8) -0.0059(8) -0.0015(8)
C8 0.0305(11) 0.0327(12) 0.0232(11) 0.0058(9) -0.0012(9) -0.0032(9)
C9 0.0258(11) 0.0284(11) 0.0297(12) 0.0011(9) -0.0053(9) -0.0053(9)
C10 0.0455(14) 0.0218(11) 0.0354(13) 0.0019(9) -0.0107(11) 0.0075(10)
C11 0.0149(9) 0.0119(9) 0.0187(10) 0.0004(7) -0.0007(7) -0.0006(7)
C12 0.0146(9) 0.0115(9) 0.0224(10) 0.0005(7) 0.0010(7) -0.0020(7)
C13 0.0125(8) 0.0077(8) 0.0207(10) 0.0033(7) 0.0006(7) 0.0005(6)
C14 0.0149(9) 0.0129(9) 0.0209(10) 0.0028(7) 0.0019(7) -0.0001(7)
C15 0.0205(10) 0.0199(10) 0.0232(11) 0.0078(8) 0.0031(8) -0.0007(7)
C16 0.0191(9) 0.0120(9) 0.0329(12) 0.0084(8) -0.0023(8) -0.0025(7)
C17 0.0208(9) 0.0089(9) 0.0304(11) 0.0005(8) -0.0029(8) 0.0002(7)
C18 0.0157(9) 0.0107(9) 0.0223(10) -0.0004(7) -0.0019(7) 0.0008(7)
C19 0.0327(11) 0.0155(9) 0.0199(10) 0.0016(8) 0.0102(9) 0.0012(8)
C20 0.0460(14) 0.0349(13) 0.0307(13) -0.0107(10) 0.0013(11) -0.0016(11)
C21 0.0389(13) 0.0286(12) 0.0446(15) -0.0018(10) 0.0185(11) 0.0055(10)
C22 0.0274(11) 0.0126(9) 0.0222(11) -0.0022(7) 0.0029(8) 0.0032(7)
C23 0.0320(11) 0.0227(11) 0.0283(12) -0.0090(9) 0.0021(9) 0.0001(9)
C24 0.0284(11) 0.0264(11) 0.0298(12) -0.0065(9) 0.0085(9) -0.0027(9)
C25 0.0147(8) 0.0084(8) 0.0186(9) 0.0041(7) 0.0015(7) -0.0031(6)
C26 0.0141(9) 0.0116(8) 0.0193(10) 0.0001(7) -0.0005(7) -0.0034(7)
C27 0.0221(10) 0.0095(9) 0.0268(11) 0.0041(7) 0.0004(8) -0.0015(7)
C28 0.0264(10) 0.0204(10) 0.0236(11) 0.0114(8) 0.0013(9) -0.0026(8)
C29 0.0223(10) 0.0218(10) 0.0223(10) 0.0045(8) 0.0073(8) -0.0004(8)
C30 0.0169(9) 0.0143(9) 0.0231(10) 0.0022(7) 0.0037(8) -0.0013(7)
C31 0.0214(9) 0.0089(8) 0.0227(10) -0.0011(7) 0.0034(8) -0.0016(7)
C32 0.0224(10) 0.0188(10) 0.0316(12) -0.0048(8) 0.0021(9) 0.0018(8)
C33 0.0375(12) 0.0166(10) 0.0262(12) -0.0058(8) -0.0043(9) 0.0076(9)
C34 0.0244(10) 0.0177(10) 0.0253(11) 0.0031(8) 0.0083(8) 0.0034(8)
C35 0.0274(11) 0.0278(11) 0.0370(13) -0.0006(10) 0.0081(10) 0.0084(9)
C36 0.0332(12) 0.0241(11) 0.0435(14) -0.0096(10) 0.0073(10) 0.0045(9)

loop_
_atom_type_symbol
_atom_type_description
_atom_type_scat_dispersion_real
_atom_type_scat_dispersion_imag
_atom_type_scat_source
C C 0.0033 0.0016 'International Tables Vol C Tables 4.2.6.8 and 6.1.1.4'
H H 0.0000 0.0000 'International Tables Vol C Tables 4.2.6.8 and 6.1.1.4'
B B 0.0013 0.0007 'International Tables Vol C Tables 4.2.6.8 and 6.1.1.4'
N N 0.0061 0.0033 'International Tables Vol C Tables 4.2.6.8 and 6.1.1.4'
P P 0.1023 0.0942 'International Tables Vol C Tables 4.2.6.8 and 6.1.1.4'

loop_
_geom_angle_atom_site_label_1
_geom_angle_atom_site_label_2
_geom_angle_atom_site_label_3
_geom_angle
N1 P1 N2 95.18(8)
N1 P1 B1 99.08(8)
N2 P1 B1 97.79(8)
C2 N1 C3 117.33(15)
C2 N1 P1 105.01(12)
C3 N1 P1 125.78(13)
C2 C1 N2 116.00(17)
C2 C1 H1 122.0
N2 C1 H1 122.0
N3 B1 N4 104.00(15)
N3 B1 P1 128.05(13)
N4 B1 P1 127.03(14)
C1 N2 C7 117.81(15)
C1 N2 P1 104.33(12)
C7 N2 P1 120.93(12)
C1 C2 N1 115.60(17)
C1 C2 H2 122.2
N1 C2 H2 122.2
C11 N3 C13 118.96(15)
C11 N3 B1 109.03(14)
C13 N3 B1 131.92(15)
N1 C3 C4 108.63(15)
N1 C3 C5 107.78(16)
C4 C3 C5 108.53(18)
N1 C3 C6 112.46(16)
C4 C3 C6 109.40(18)
C5 C3 C6 109.95(18)
C12 N4 C25 117.01(14)
C12 N4 B1 108.46(14)
C25 N4 B1 131.64(15)
C3 C4 H4A 109.5
C3 C4 H4B 109.5
H4A C4 H4B 109.5
C3 C4 H4C 109.5
H4A C4 H4C 109.5
H4B C4 H4C 109.5
C3 C5 H5A 109.5
C3 C5 H5B 109.5
H5A C5 H5B 109.5
C3 C5 H5C 109.5
H5A C5 H5C 109.5
H5B C5 H5C 109.5
C3 C6 H6A 109.5
C3 C6 H6B 109.5
H6A C6 H6B 109.5
C3 C6 H6C 109.5
H6A C6 H6C 109.5
H6B C6 H6C 109.5
N2 C7 C8 108.66(16)
N2 C7 C9 112.16(16)
C8 C7 C9 110.21(17)
N2 C7 C10 107.89(16)
C8 C7 C10 108.84(18)
C9 C7 C10 109.00(17)
C7 C8 H8A 109.5
C7 C8 H8B 109.5
H8A C8 H8B 109.5
C7 C8 H8C 109.5
H8A C8 H8C 109.5
H8B C8 H8C 109.5
C7 C9 H9A 109.5
C7 C9 H9B 109.5
H9A C9 H9B 109.5
C7 C9 H9C 109.5
H9A C9 H9C 109.5
H9B C9 H9C 109.5
C7 C10 H10A 109.5
C7 C10 H10B 109.5
H10A C10 H10B 109.5
C7 C10 H10C 109.5
H10A C10 H10C 109.5
H10B C10 H10C 109.5
C12 C11 N3 108.97(16)
C12 C11 H11 125.5
N3 C11 H11 125.5
C11 C12 N4 109.53(15)
C11 C12 H12 125.2
N4 C12 H12 125.2
C14 C13 C18 121.90(16)
C14 C13 N3 119.26(15)
C18 C13 N3 118.72(16)
C13 C14 C15 118.26(17)
C13 C14 C19 122.15(16)
C15 C14 C19 119.57(17)
C16 C15 C14 120.70(19)
C16 C15 H15 119.6
C14 C15 H15 119.6
C17 C16 C15 120.06(17)
C17 C16 H16 120.0
C15 C16 H16 120.0
C16 C17 C18 121.51(18)
C16 C17 H17 119.2
C18 C17 H17 119.2
C17 C18 C13 117.39(18)
C17 C18 C22 121.37(16)
C13 C18 C22 121.16(16)
C14 C19 C20 110.35(17)
C14 C19 C21 111.98(17)
C20 C19 C21 110.92(19)
C14 C19 H19 107.8
C20 C19 H19 107.8
C21 C19 H19 107.8
C19 C20 H20A 109.5
C19 C20 H20B 109.5
H20A C20 H20B 109.5
C19 C20 H20C 109.5
H20A C20 H20C 109.5
H20B C20 H20C 109.5
C19 C21 H21A 109.5
C19 C21 H21B 109.5
H21A C21 H21B 109.5
C19 C21 H21C 109.5
H21A C21 H21C 109.5
H21B C21 H21C 109.5
C18 C22 C24 110.09(16)
C18 C22 C23 114.27(16)
C24 C22 C23 109.67(17)
C18 C22 H22 107.5
C24 C22 H22 107.5
C23 C22 H22 107.5
C22 C23 H23A 109.5
C22 C23 H23B 109.5
H23A C23 H23B 109.5
C22 C23 H23C 109.5
H23A C23 H23C 109.5
H23B C23 H23C 109.5
C22 C24 H24A 109.5
C22 C24 H24B 109.5
H24A C24 H24B 109.5
C22 C24 H24C 109.5
H24A C24 H24C 109.5
H24B C24 H24C 109.5
C30 C25 C26 122.07(16)
C30 C25 N4 117.67(15)
C26 C25 N4 120.09(16)
C27 C26 C25 117.21(17)
C27 C26 C31 121.67(16)
C25 C26 C31 121.09(16)
C28 C27 C26 121.69(17)
C28 C27 H27 119.2
C26 C27 H27 119.2
C27 C28 C29 119.99(18)
C27 C28 H28 120.0
C29 C28 H28 120.0
C28 C29 C30 120.68(19)
C28 C29 H29 119.7
C30 C29 H29 119.7
C29 C30 C25 118.35(17)
C29 C30 C34 119.32(17)
C25 C30 C34 122.32(17)
C26 C31 C33 111.12(16)
C26 C31 C32 113.41(16)
C33 C31 C32 108.20(15)
C26 C31 H31 108.0
C33 C31 H31 108.0
C32 C31 H31 108.0
C31 C32 H32A 109.5
C31 C32 H32B 109.5
H32A C32 H32B 109.5
C31 C32 H32C 109.5
H32A C32 H32C 109.5
H32B C32 H32C 109.5
C31 C33 H33A 109.5
C31 C33 H33B 109.5
H33A C33 H33B 109.5
C31 C33 H33C 109.5
H33A C33 H33C 109.5
H33B C33 H33C 109.5
C30 C34 C36 111.75(17)
C30 C34 C35 110.94(16)
C36 C34 C35 111.19(18)
C30 C34 H34 107.6
C36 C34 H34 107.6
C35 C34 H34 107.6
C34 C35 H35A 109.5
C34 C35 H35B 109.5
H35A C35 H35B 109.5
C34 C35 H35C 109.5
H35A C35 H35C 109.5
H35B C35 H35C 109.5
C34 C36 H36A 109.5
C34 C36 H36B 109.5
H36A C36 H36B 109.5
C34 C36 H36C 109.5
H36A C36 H36C 109.5
H36B C36 H36C 109.5

loop_
_geom_bond_atom_site_label_1
_geom_bond_atom_site_label_2
_geom_bond_distance
P1 N1 1.7386(16)
P1 N2 1.7468(16)
P1 B1 1.951(2)
N1 C2 1.420(2)
N1 C3 1.500(2)
C1 C2 1.334(3)
C1 N2 1.428(2)
C1 H1 0.9500
B1 N3 1.436(2)
B1 N4 1.442(2)
N2 C7 1.498(2)
C2 H2 0.9500
N3 C11 1.400(2)
N3 C13 1.436(2)
C3 C4 1.520(3)
C3 C5 1.524(3)
C3 C6 1.529(3)
N4 C12 1.401(2)
N4 C25 1.439(2)
C4 H4A 0.9800
C4 H4B 0.9800
C4 H4C 0.9800
C5 H5A 0.9800
C5 H5B 0.9800
C5 H5C 0.9800
C6 H6A 0.9800
C6 H6B 0.9800
C6 H6C 0.9800
C7 C8 1.515(3)
C7 C9 1.526(3)
C7 C10 1.531(3)
C8 H8A 0.9800
C8 H8B 0.9800
C8 H8C 0.9800
C9 H9A 0.9800
C9 H9B 0.9800
C9 H9C 0.9800
C10 H10A 0.9800
C10 H10B 0.9800
C10 H10C 0.9800
C11 C12 1.344(2)
C11 H11 0.9500
C12 H12 0.9500
C13 C14 1.397(3)
C13 C18 1.411(2)
C14 C15 1.402(3)
C14 C19 1.520(3)
C15 C16 1.384(3)
C15 H15 0.9500
C16 C17 1.384(3)
C16 H16 0.9500
C17 C18 1.396(3)
C17 H17 0.9500
C18 C22 1.518(3)
C19 C20 1.522(3)
C19 C21 1.524(3)
C19 H19 1.0000
C20 H20A 0.9800
C20 H20B 0.9800
C20 H20C 0.9800
C21 H21A 0.9800
C21 H21B 0.9800
C21 H21C 0.9800
C22 C24 1.528(3)
C22 C23 1.530(3)
C22 H22 1.0000
C23 H23A 0.9800
C23 H23B 0.9800
C23 H23C 0.9800
C24 H24A 0.9800
C24 H24B 0.9800
C24 H24C 0.9800
C25 C30 1.398(3)
C25 C26 1.406(2)
C26 C27 1.394(3)
C26 C31 1.517(3)
C27 C28 1.384(3)
C27 H27 0.9500
C28 C29 1.384(3)
C28 H28 0.9500
C29 C30 1.394(3)
C29 H29 0.9500
C30 C34 1.524(3)
C31 C33 1.528(3)
C31 C32 1.530(3)
C31 H31 1.0000
C32 H32A 0.9800
C32 H32B 0.9800
C32 H32C 0.9800
C33 H33A 0.9800
C33 H33B 0.9800
C33 H33C 0.9800
C34 C36 1.530(3)
C34 C35 1.530(3)
C34 H34 1.0000
C35 H35A 0.9800
C35 H35B 0.9800
C35 H35C 0.9800
C36 H36A 0.9800
C36 H36B 0.9800
C36 H36C 0.9800

loop_
_geom_torsion_atom_site_label_1
_geom_torsion_atom_site_label_2
_geom_torsion_atom_site_label_3
_geom_torsion_atom_site_label_4
_geom_torsion
N2 P1 N1 C2 -17.71(13)
B1 P1 N1 C2 81.05(13)
N2 P1 N1 C3 123.47(15)
B1 P1 N1 C3 -137.77(15)
N1 P1 B1 N3 51.39(18)
N2 P1 B1 N3 147.94(17)
N1 P1 B1 N4 -141.37(16)
N2 P1 B1 N4 -44.82(17)
C2 C1 N2 C7 124.75(18)
C2 C1 N2 P1 -12.5(2)
N1 P1 N2 C1 17.29(12)
B1 P1 N2 C1 -82.63(12)
N1 P1 N2 C7 -118.32(14)
B1 P1 N2 C7 141.76(14)
N2 C1 C2 N1 -0.6(3)
C3 N1 C2 C1 -131.57(18)
P1 N1 C2 C1 13.5(2)
N4 B1 N3 C11 0.03(19)
P1 B1 N3 C11 169.56(14)
N4 B1 N3 C13 -176.39(17)
P1 B1 N3 C13 -6.9(3)
C2 N1 C3 C4 170.97(18)
P1 N1 C3 C4 33.9(2)
C2 N1 C3 C5 -71.6(2)
P1 N1 C3 C5 151.34(15)
C2 N1 C3 C6 49.7(2)
P1 N1 C3 C6 -87.3(2)
N3 B1 N4 C12 0.66(19)
P1 B1 N4 C12 -169.02(14)
N3 B1 N4 C25 160.28(17)
P1 B1 N4 C25 -9.4(3)
C1 N2 C7 C8 169.81(16)
P1 N2 C7 C8 -60.22(19)
C1 N2 C7 C9 -68.1(2)
P1 N2 C7 C9 61.9(2)
C1 N2 C7 C10 52.0(2)
P1 N2 C7 C10 -178.07(14)
C13 N3 C11 C12 176.22(16)
B1 N3 C11 C12 -0.7(2)
N3 C11 C12 N4 1.2(2)
C25 N4 C12 C11 -164.17(16)
B1 N4 C12 C11 -1.1(2)
C11 N3 C13 C14 74.6(2)
B1 N3 C13 C14 -109.2(2)
C11 N3 C13 C18 -101.5(2)
B1 N3 C13 C18 74.6(2)
C18 C13 C14 C15 -4.0(3)
N3 C13 C14 C15 -179.99(16)
C18 C13 C14 C19 174.58(17)
N3 C13 C14 C19 -1.4(3)
C13 C14 C15 C16 0.4(3)
C19 C14 C15 C16 -178.21(18)
C14 C15 C16 C17 2.5(3)
C15 C16 C17 C18 -1.9(3)
C16 C17 C18 C13 -1.5(3)
C16 C17 C18 C22 175.22(17)
C14 C13 C18 C17 4.5(3)
N3 C13 C18 C17 -179.44(16)
C14 C13 C18 C22 -172.24(17)
N3 C13 C18 C22 3.8(3)
C13 C14 C19 C20 -111.9(2)
C15 C14 C19 C20 66.6(2)
C13 C14 C19 C21 124.0(2)
C15 C14 C19 C21 -57.4(2)
C17 C18 C22 C24 -95.5(2)
C13 C18 C22 C24 81.1(2)
C17 C18 C22 C23 28.4(3)
C13 C18 C22 C23 -154.95(17)
C12 N4 C25 C30 79.0(2)
B1 N4 C25 C30 -79.3(2)
C12 N4 C25 C26 -96.3(2)
B1 N4 C25 C26 105.4(2)
C30 C25 C26 C27 1.2(3)
N4 C25 C26 C27 176.32(16)
C30 C25 C26 C31 -176.79(17)
N4 C25 C26 C31 -1.7(2)
C25 C26 C27 C28 -0.4(3)
C31 C26 C27 C28 177.65(17)
C26 C27 C28 C29 -0.5(3)
C27 C28 C29 C30 0.6(3)
C28 C29 C30 C25 0.3(3)
C28 C29 C30 C34 -178.63(18)
C26 C25 C30 C29 -1.2(3)
N4 C25 C30 C29 -176.41(16)
C26 C25 C30 C34 177.67(17)
N4 C25 C30 C34 2.5(3)
C27 C26 C31 C33 -101.6(2)
C25 C26 C31 C33 76.3(2)
C27 C26 C31 C32 20.6(2)
C25 C26 C31 C32 -161.50(16)
C29 C30 C34 C36 -61.5(2)
C25 C30 C34 C36 119.6(2)
C29 C30 C34 C35 63.2(2)
C25 C30 C34 C35 -115.7(2)
